data_4303823
loop_
_publ_author_name
'Daniel M. Wells'
'Geng Bang Jin'
'S. Skanthakumar'
'Richard G. Haire'
'L. Soderholm'
'James A. Ibers'

_publ_contact_author_address
;
Department of Chemistry
Northwestern University
Evanston, IL 60208-3113
;
_publ_contact_author_email ibers@chem.northwestern.edu
_publ_contact_author_fax '1 847 491 3976'
_publ_contact_author_name 'James A. Ibers'
_publ_contact_author_phone '1 847 491 5449'
_publ_section_title
;
Quaternary Neptunium Compounds: Syntheses and Characterization of KCuNpS3,
RbCuNpS3, CsCuNpS3, KAgNpS3, and CsAgNpS3
;
_journal_name_full 'Inorganic Chemistry'
_journal_page_first 11513
_journal_page_last 11517
_journal_paper_doi 10.1021/ic901229d
_journal_volume 48
_journal_year 2009
_chemical_formula_moiety 'Rb Cu Np S3'
_chemical_formula_sum 'Cu Np Rb S3'
_chemical_formula_weight 482.19
_chemical_name_common 'Rubidium Copper Neptunium trisulfide'
_chemical_name_systematic
; 
 copper neptunium rubidium trisulfide' 
;
_space_group_IT_number 63
_symmetry_cell_setting orthorhombic
_symmetry_space_group_name_Hall '-C 2c 2'
_symmetry_space_group_name_H-M 'C m c m'
_atom_sites_solution_primary direct
_atom_sites_solution_secondary difmap
_audit_creation_method SHELXL-97
_cell_angle_alpha 90.00
_cell_angle_beta 90.00
_cell_angle_gamma 90.00
_cell_formula_units_Z 4
_cell_length_a 3.9621(2)
_cell_length_b 14.3719(9)
_cell_length_c 10.2230(6)
_cell_measurement_reflns_used 3189
_cell_measurement_temperature 100(2)
_cell_measurement_theta_max 33.82
_cell_measurement_theta_min 2.83
_cell_volume 582.13(6)
_computing_cell_refinement 'Bruker SAINT (Bruker, 2006)'
_computing_data_collection 'Bruker APEX2 (Bruker, 2006)'
_computing_data_reduction 'Bruker SAINT (Bruker, 2006)'
_computing_molecular_graphics 'CrystalMaker for Windows v2.0.6 (2008)'
_computing_publication_material 'Bruker SHELXTL'
_computing_structure_refinement 'SHELXL-97 (Sheldrick, 2008)'
_computing_structure_solution 'SHELXS-97 (Sheldrick, 2008)'
_diffrn_ambient_temperature 100(2)
_diffrn_measured_fraction_theta_full 0.958
_diffrn_measured_fraction_theta_max 0.958
_diffrn_measurement_device_type 'Bruker APEX-II CCD'
_diffrn_measurement_method '0.3 wide w/ exposures'
_diffrn_radiation_monochromator graphite
_diffrn_radiation_source 'fine-focus sealed tube'
_diffrn_radiation_type MoK\a
_diffrn_radiation_wavelength 0.71073
_diffrn_reflns_av_R_equivalents 0.0227
_diffrn_reflns_av_sigmaI/netI 0.0136
_diffrn_reflns_limit_h_max 6
_diffrn_reflns_limit_h_min -6
_diffrn_reflns_limit_k_max 21
_diffrn_reflns_limit_k_min -21
_diffrn_reflns_limit_l_max 15
_diffrn_reflns_limit_l_min -15
_diffrn_reflns_number 5294
_diffrn_reflns_theta_full 33.85
_diffrn_reflns_theta_max 33.85
_diffrn_reflns_theta_min 2.83
_exptl_absorpt_coefficient_mu 30.630
_exptl_absorpt_correction_T_max 0.55066
_exptl_absorpt_correction_T_min 0.26047
_exptl_absorpt_correction_type numerical
_exptl_absorpt_process_details 'faces indexed (SADABS; Sheldrick, 2008)'
_exptl_crystal_colour black
_exptl_crystal_density_diffrn 5.502
_exptl_crystal_density_meas ?
_exptl_crystal_density_method .
_exptl_crystal_description 'rectangular plate'
_exptl_crystal_F_000 828
_exptl_crystal_size_max 0.060
_exptl_crystal_size_mid 0.039
_exptl_crystal_size_min 0.020
_refine_diff_density_max 1.054
_refine_diff_density_min -1.865
_refine_diff_density_rms 0.266
_refine_ls_extinction_coef 0.00073(9)
_refine_ls_extinction_expression Fc^*^=kFc[1+0.001xFc^2^\l^3^/sin(2\q)]^-1/4^
_refine_ls_extinction_method SHELXL
_refine_ls_goodness_of_fit_ref 1.271
_refine_ls_matrix_type full
_refine_ls_number_parameters 24
_refine_ls_number_reflns 664
_refine_ls_number_restraints 0
_refine_ls_restrained_S_all 1.271
_refine_ls_R_factor_all 0.0147
_refine_ls_R_factor_gt 0.0131
_refine_ls_shift/su_max 0.000
_refine_ls_shift/su_mean 0.000
_refine_ls_structure_factor_coef Fsqd
_refine_ls_weighting_details
; calc 
 [1.00000]/ 
   [\s^2^(Fo^2^)+(0.0141Fo^2)^2^] 
;
_refine_ls_weighting_scheme calc
_refine_ls_wR_factor_gt 0.0291
_refine_ls_wR_factor_ref 0.0297
_reflns_number_gt 638
_reflns_number_total 664
_reflns_threshold_expression >2sigma(I)
_cod_data_source_file ic901229d_si_001_3.cif
_cod_data_source_block RbCu
_cod_depositor_comments
;
The following automatic conversions were performed:
'_symmetry_cell_setting' value 'Orthorhombic' changed to 'orthorhombic'
according to '/home/saulius/struct/CIF-dictionaries/cif_core.dic'
dictionary named 'cif_core.dic' version 2.4.1 from 2010-06-29.

Automatic conversion script
Id: cif_fix_enum 1527 2010-12-29 10:47:43Z saulius 
;
_cod_database_code 4303823

loop_
_symmetry_equiv_pos_as_xyz
'x, y, z'
'-x, -y, z+1/2'
'-x, y, -z+1/2'
'x, -y, -z'
'x+1/2, y+1/2, z'
'-x+1/2, -y+1/2, z+1/2'
'-x+1/2, y+1/2, -z+1/2'
'x+1/2, -y+1/2, -z'
'-x, -y, -z'
'x, y, -z-1/2'
'x, -y, z-1/2'
'-x, y, z'
'-x+1/2, -y+1/2, -z'
'x+1/2, y+1/2, -z-1/2'
'x+1/2, -y+1/2, z-1/2'
'-x+1/2, y+1/2, z'

loop_
_atom_site_label
_atom_site_type_symbol
_atom_site_fract_x
_atom_site_fract_y
_atom_site_fract_z
_atom_site_U_iso_or_equiv
_atom_site_adp_type
_atom_site_occupancy
_atom_site_symmetry_multiplicity
_atom_site_calc_flag
_atom_site_refinement_flags
_atom_site_disorder_assembly
_atom_site_disorder_group
Rb1 Rb 0.0000 0.74180(3) 0.2500 0.00799(8) Uani 1 4 d S . .
Cu1 Cu 0.0000 0.46517(3) 0.2500 0.00617(10) Uani 1 4 d S . .
Np1 Np 0.0000 0.0000 0.0000 0.00349(6) Uani 1 4 d S . .
S1 S 0.0000 0.05873(7) 0.2500 0.00539(16) Uani 1 4 d S . .
S2 S 0.0000 0.37895(4) 0.05839(6) 0.00554(12) Uani 1 2 d S . .

loop_
_atom_site_aniso_label
_atom_site_aniso_U_11
_atom_site_aniso_U_22
_atom_site_aniso_U_33
_atom_site_aniso_U_23
_atom_site_aniso_U_13
_atom_site_aniso_U_12
Rb1 0.00653(17) 0.00680(16) 0.01065(17) 0.000 0.000 0.000
Cu1 0.0060(2) 0.0082(2) 0.0043(2) 0.000 0.000 0.000
Np1 0.00256(8) 0.00527(8) 0.00265(8) -0.00003(4) 0.000 0.000
S1 0.0050(4) 0.0066(4) 0.0045(4) 0.000 0.000 0.000
S2 0.0050(3) 0.0063(3) 0.0053(3) -0.0001(2) 0.000 0.000

loop_
_atom_type_symbol
_atom_type_description
_atom_type_scat_dispersion_real
_atom_type_scat_dispersion_imag
_atom_type_scat_source
S S 0.1246 0.1234 'International Tables Vol C Tables 4.2.6.8 and 6.1.1.4'
Cu Cu 0.3201 1.2651 'International Tables Vol C Tables 4.2.6.8 and 6.1.1.4'
Rb Rb -0.9393 2.9676 'International Tables Vol C Tables 4.2.6.8 and 6.1.1.4'
Np Np -11.4937 4.1493 'International Tables Vol C Tables 4.2.6.8 and 6.1.1.4'

loop_
_geom_angle_atom_site_label_1
_geom_angle_atom_site_label_2
_geom_angle_atom_site_label_3
_geom_angle
_geom_angle_site_symmetry_1
_geom_angle_site_symmetry_3
_geom_angle_publ_flag
S1 Rb1 S1 73.96(2) 5_455 5 ?
S1 Rb1 S2 144.151(12) 5_455 14_556 ?
S1 Rb1 S2 96.445(12) 5 14_556 ?
S1 Rb1 S2 96.445(12) 5_455 14_456 ?
S1 Rb1 S2 144.151(12) 5 14_456 ?
S2 Rb1 S2 70.968(14) 14_556 14_456 ?
S1 Rb1 S2 96.445(12) 5_455 5_455 ?
S1 Rb1 S2 144.151(12) 5 5_455 ?
S2 Rb1 S2 109.44(2) 14_556 5_455 ?
S2 Rb1 S2 70.06(2) 14_456 5_455 ?
S1 Rb1 S2 144.151(12) 5_455 5 ?
S1 Rb1 S2 96.445(12) 5 5 ?
S2 Rb1 S2 70.06(2) 14_556 5 ?
S2 Rb1 S2 109.44(2) 14_456 5 ?
S2 Rb1 S2 70.968(14) 5_455 5 ?
S1 Rb1 S2 67.340(10) 5_455 9_565 ?
S1 Rb1 S2 67.340(10) 5 9_565 ?
S2 Rb1 S2 141.386(11) 14_556 9_565 ?
S2 Rb1 S2 141.386(11) 14_456 9_565 ?
S2 Rb1 S2 77.039(15) 5_455 9_565 ?
S2 Rb1 S2 77.039(15) 5 9_565 ?
S1 Rb1 S2 67.340(10) 5_455 2_565 ?
S1 Rb1 S2 67.340(10) 5 2_565 ?
S2 Rb1 S2 77.039(15) 14_556 2_565 ?
S2 Rb1 S2 77.039(15) 14_456 2_565 ?
S2 Rb1 S2 141.386(11) 5_455 2_565 ?
S2 Rb1 S2 141.386(11) 5 2_565 ?
S2 Rb1 S2 122.33(2) 9_565 2_565 ?
S1 Rb1 Cu1 174.701(12) 5_455 5 ?
S1 Rb1 Cu1 111.344(12) 5 5 ?
S2 Rb1 Cu1 37.216(11) 14_556 5 ?
S2 Rb1 Cu1 79.241(11) 14_456 5 ?
S2 Rb1 Cu1 79.241(11) 5_455 5 ?
S2 Rb1 Cu1 37.216(11) 5 5 ?
S2 Rb1 Cu1 114.230(9) 9_565 5 ?
S2 Rb1 Cu1 114.230(9) 2_565 5 ?
S1 Rb1 Cu1 111.344(11) 5_455 5_455 ?
S1 Rb1 Cu1 174.701(12) 5 5_455 ?
S2 Rb1 Cu1 79.241(12) 14_556 5_455 ?
S2 Rb1 Cu1 37.216(11) 14_456 5_455 ?
S2 Rb1 Cu1 37.216(11) 5_455 5_455 ?
S2 Rb1 Cu1 79.241(12) 5 5_455 ?
S2 Rb1 Cu1 114.230(9) 9_565 5_455 ?
S2 Rb1 Cu1 114.230(9) 2_565 5_455 ?
Cu1 Rb1 Cu1 63.357(10) 5 5_455 ?
S1 Rb1 Rb1 126.977(11) 5_455 1_655 ?
S1 Rb1 Rb1 53.022(11) 5 1_655 ?
S2 Rb1 Rb1 54.516(7) 14_556 1_655 ?
S2 Rb1 Rb1 125.484(7) 14_456 1_655 ?
S2 Rb1 Rb1 125.484(7) 5_455 1_655 ?
S2 Rb1 Rb1 54.516(7) 5 1_655 ?
S2 Rb1 Rb1 90.0 9_565 1_655 ?
S2 Rb1 Rb1 90.0 2_565 1_655 ?
Cu1 Rb1 Rb1 58.322(5) 5 1_655 ?
Cu1 Rb1 Rb1 121.679(5) 5_455 1_655 ?
S1 Rb1 Rb1 53.022(11) 5_455 1_455 ?
S1 Rb1 Rb1 126.977(11) 5 1_455 ?
S2 Rb1 Rb1 125.484(7) 14_556 1_455 ?
S2 Rb1 Rb1 54.516(7) 14_456 1_455 ?
S2 Rb1 Rb1 54.516(7) 5_455 1_455 ?
S2 Rb1 Rb1 125.484(7) 5 1_455 ?
S2 Rb1 Rb1 90.0 9_565 1_455 ?
S2 Rb1 Rb1 90.0 2_565 1_455 ?
Cu1 Rb1 Rb1 121.679(5) 5 1_455 ?
Cu1 Rb1 Rb1 58.322(5) 5_455 1_455 ?
Rb1 Rb1 Rb1 180.0 1_655 1_455 ?
S2 Cu1 S2 115.37(4) . 10_556 y
S2 Cu1 S1 107.471(12) . 5 y
S2 Cu1 S1 107.471(12) 10_556 5 ?
S2 Cu1 S1 107.471(12) . 5_455 ?
S2 Cu1 S1 107.471(12) 10_556 5_455 ?
S1 Cu1 S1 111.67(4) 5 5_455 y
S2 Cu1 Np1 137.890(12) . 6 ?
S2 Cu1 Np1 54.668(11) 10_556 6 ?
S1 Cu1 Np1 54.067(6) 5 6 ?
S1 Cu1 Np1 114.521(15) 5_455 6 ?
S2 Cu1 Np1 54.669(11) . 5_455 ?
S2 Cu1 Np1 137.890(12) 10_556 5_455 ?
S1 Cu1 Np1 114.521(15) 5 5_455 ?
S1 Cu1 Np1 54.067(6) 5_455 5_455 ?
Np1 Cu1 Np1 162.402(17) 6 5_455 ?
S2 Cu1 Np1 137.890(12) . 6_455 ?
S2 Cu1 Np1 54.668(11) 10_556 6_455 ?
S1 Cu1 Np1 114.521(15) 5 6_455 ?
S1 Cu1 Np1 54.067(6) 5_455 6_455 ?
Np1 Cu1 Np1 74.519(5) 6 6_455 ?
Np1 Cu1 Np1 102.716(5) 5_455 6_455 ?
S2 Cu1 Np1 54.669(11) . 5 ?
S2 Cu1 Np1 137.890(12) 10_556 5 ?
S1 Cu1 Np1 54.067(6) 5 5 ?
S1 Cu1 Np1 114.521(15) 5_455 5 ?
Np1 Cu1 Np1 102.716(6) 6 5 ?
Np1 Cu1 Np1 74.519(5) 5_455 5 ?
Np1 Cu1 Np1 162.402(17) 6_455 5 ?
S2 Cu1 Rb1 62.939(17) . 5_445 ?
S2 Cu1 Rb1 62.939(17) 10_556 5_445 ?
S1 Cu1 Rb1 155.85(2) 5 5_445 ?
S1 Cu1 Rb1 92.49(2) 5_455 5_445 ?
Np1 Cu1 Rb1 116.623(10) 6 5_445 ?
Np1 Cu1 Rb1 79.178(6) 5_455 5_445 ?
Np1 Cu1 Rb1 79.178(6) 6_455 5_445 ?
Np1 Cu1 Rb1 116.623(10) 5 5_445 ?
S2 Cu1 Rb1 62.939(17) . 5_545 ?
S2 Cu1 Rb1 62.939(17) 10_556 5_545 ?
S1 Cu1 Rb1 92.49(2) 5 5_545 ?
S1 Cu1 Rb1 155.85(2) 5_455 5_545 ?
Np1 Cu1 Rb1 79.178(6) 6 5_545 ?
Np1 Cu1 Rb1 116.623(10) 5_455 5_545 ?
Np1 Cu1 Rb1 116.623(10) 6_455 5_545 ?
Np1 Cu1 Rb1 79.178(6) 5 5_545 ?
Rb1 Cu1 Rb1 63.357(10) 5_445 5_545 ?
S2 Cu1 Rb1 122.32(2) . . ?
S2 Cu1 Rb1 122.32(2) 10_556 . ?
S1 Cu1 Rb1 55.83(2) 5 . ?
S1 Cu1 Rb1 55.83(2) 5_455 . ?
Np1 Cu1 Rb1 81.201(9) 6 . ?
Np1 Cu1 Rb1 81.201(9) 5_455 . ?
Np1 Cu1 Rb1 81.201(9) 6_455 . ?
Np1 Cu1 Rb1 81.201(9) 5 . ?
Rb1 Cu1 Rb1 148.321(5) 5_445 . ?
Rb1 Cu1 Rb1 148.321(5) 5_545 . ?
S1 Np1 S1 180.0 . 9 y
S1 Np1 S2 90.450(19) . 13 y
S1 Np1 S2 89.550(19) 9 13 ?
S1 Np1 S2 89.550(19) . 5_445 ?
S1 Np1 S2 90.450(19) 9 5_445 ?
S2 Np1 S2 180.00(3) 13 5_445 y
S1 Np1 S2 90.450(19) . 13_455 ?
S1 Np1 S2 89.550(19) 9 13_455 ?
S2 Np1 S2 94.25(2) 13 13_455 ?
S2 Np1 S2 85.75(2) 5_445 13_455 ?
S1 Np1 S2 89.550(19) . 5_545 ?
S1 Np1 S2 90.450(19) 9 5_545 ?
S2 Np1 S2 85.75(2) 13 5_545 ?
S2 Np1 S2 94.25(2) 5_445 5_545 ?
S2 Np1 S2 180.00(3) 13_455 5_545 ?
S1 Np1 Cu1 133.923(12) . 13_455 ?
S1 Np1 Cu1 46.077(12) 9 13_455 ?
S2 Np1 Cu1 99.950(14) 13 13_455 ?
S2 Np1 Cu1 80.050(14) 5_445 13_455 ?
S2 Np1 Cu1 44.390(15) 13_455 13_455 ?
S2 Np1 Cu1 135.610(15) 5_545 13_455 ?
S1 Np1 Cu1 46.077(12) . 5_545 ?
S1 Np1 Cu1 133.923(12) 9 5_545 ?
S2 Np1 Cu1 80.050(14) 13 5_545 ?
S2 Np1 Cu1 99.950(14) 5_445 5_545 ?
S2 Np1 Cu1 135.610(15) 13_455 5_545 ?
S2 Np1 Cu1 44.390(15) 5_545 5_545 ?
Cu1 Np1 Cu1 180.000(17) 13_455 5_545 ?
S1 Np1 Cu1 133.923(12) . 13 ?
S1 Np1 Cu1 46.077(12) 9 13 ?
S2 Np1 Cu1 44.390(15) 13 13 ?
S2 Np1 Cu1 135.610(15) 5_445 13 ?
S2 Np1 Cu1 99.950(14) 13_455 13 ?
S2 Np1 Cu1 80.050(14) 5_545 13 ?
Cu1 Np1 Cu1 74.519(5) 13_455 13 ?
Cu1 Np1 Cu1 105.481(4) 5_545 13 ?
S1 Np1 Cu1 46.077(12) . 5_445 ?
S1 Np1 Cu1 133.923(12) 9 5_445 ?
S2 Np1 Cu1 135.610(15) 13 5_445 ?
S2 Np1 Cu1 44.390(15) 5_445 5_445 ?
S2 Np1 Cu1 80.050(14) 13_455 5_445 ?
S2 Np1 Cu1 99.950(14) 5_545 5_445 ?
Cu1 Np1 Cu1 105.481(4) 13_455 5_445 ?
Cu1 Np1 Cu1 74.519(5) 5_545 5_445 ?
Cu1 Np1 Cu1 180.000(17) 13 5_445 ?
S1 Np1 Np1 90.0 . 1_655 ?
S1 Np1 Np1 90.0 9 1_655 ?
S2 Np1 Np1 42.873(10) 13 1_655 ?
S2 Np1 Np1 137.127(10) 5_445 1_655 ?
S2 Np1 Np1 137.127(10) 13_455 1_655 ?
S2 Np1 Np1 42.873(10) 5_545 1_655 ?
Cu1 Np1 Np1 127.260(3) 13_455 1_655 ?
Cu1 Np1 Np1 52.740(2) 5_545 1_655 ?
Cu1 Np1 Np1 52.740(2) 13 1_655 ?
Cu1 Np1 Np1 127.260(2) 5_445 1_655 ?
S1 Np1 Np1 90.0 . 1_455 ?
S1 Np1 Np1 90.0 9 1_455 ?
S2 Np1 Np1 137.127(10) 13 1_455 ?
S2 Np1 Np1 42.873(10) 5_445 1_455 ?
S2 Np1 Np1 42.873(10) 13_455 1_455 ?
S2 Np1 Np1 137.127(10) 5_545 1_455 ?
Cu1 Np1 Np1 52.740(2) 13_455 1_455 ?
Cu1 Np1 Np1 127.260(3) 5_545 1_455 ?
Cu1 Np1 Np1 127.260(2) 13 1_455 ?
Cu1 Np1 Np1 52.740(2) 5_445 1_455 ?
Np1 Np1 Np1 180.0 1_655 1_455 ?
Cu1 S1 Cu1 111.67(4) 5_445 5_545 ?
Cu1 S1 Np1 79.857(15) 5_445 . ?
Cu1 S1 Np1 79.857(15) 5_545 . ?
Cu1 S1 Np1 79.857(15) 5_445 2 ?
Cu1 S1 Np1 79.857(15) 5_545 2 ?
Np1 S1 Np1 143.45(4) . 2 ?
Cu1 S1 Rb1 161.14(3) 5_445 5_545 ?
Cu1 S1 Rb1 87.188(14) 5_545 5_545 ?
Np1 S1 Rb1 104.509(13) . 5_545 ?
Np1 S1 Rb1 104.509(13) 2 5_545 ?
Cu1 S1 Rb1 87.188(14) 5_445 5_445 ?
Cu1 S1 Rb1 161.14(3) 5_545 5_445 ?
Np1 S1 Rb1 104.509(13) . 5_445 ?
Np1 S1 Rb1 104.509(13) 2 5_445 ?
Rb1 S1 Rb1 73.96(2) 5_545 5_445 ?
Cu1 S2 Np1 80.942(18) . 5 ?
Cu1 S2 Np1 80.942(18) . 5_455 ?
Np1 S2 Np1 94.25(2) 5 5_455 ?
Cu1 S2 Rb1 79.846(19) . 5_545 ?
Np1 S2 Rb1 94.188(8) 5 5_545 ?
Np1 S2 Rb1 157.50(2) 5_455 5_545 ?
Cu1 S2 Rb1 79.846(19) . 5_445 ?
Np1 S2 Rb1 157.50(2) 5 5_445 ?
Np1 S2 Rb1 94.188(8) 5_455 5_445 ?
Rb1 S2 Rb1 70.969(14) 5_545 5_445 ?
Cu1 S2 Rb1 176.52(3) . 9_565 ?
Np1 S2 Rb1 96.714(17) 5 9_565 ?
Np1 S2 Rb1 96.714(17) 5_455 9_565 ?
Rb1 S2 Rb1 102.961(15) 5_545 9_565 ?
Rb1 S2 Rb1 102.961(15) 5_445 9_565 ?

loop_
_geom_bond_atom_site_label_1
_geom_bond_atom_site_label_2
_geom_bond_distance
_geom_bond_site_symmetry_2
_geom_bond_publ_flag
Rb1 S1 3.2935(8) 5_455 y
Rb1 S1 3.2935(8) 5 ?
Rb1 S2 3.4128(6) 14_556 y
Rb1 S2 3.4128(6) 14_456 ?
Rb1 S2 3.4128(6) 5_455 ?
Rb1 S2 3.4128(6) 5 ?
Rb1 S2 3.5988(7) 9_565 y
Rb1 S2 3.5988(7) 2_565 ?
Rb1 Cu1 3.7723(5) 5 ?
Rb1 Cu1 3.7723(5) 5_455 ?
Rb1 Rb1 3.9621(2) 1_655 ?
Rb1 Rb1 3.9621(2) 1_455 ?
Cu1 S2 2.3179(7) . y
Cu1 S2 2.3179(7) 10_556 ?
Cu1 S1 2.3943(6) 5 y
Cu1 S1 2.3943(6) 5_455 ?
Cu1 Np1 3.27215(15) 6 ?
Cu1 Np1 3.27215(15) 5_455 ?
Cu1 Np1 3.27215(15) 6_455 ?
Cu1 Np1 3.27215(15) 5 ?
Cu1 Rb1 3.7723(5) 5_445 ?
Cu1 Rb1 3.7723(5) 5_545 ?
Np1 S1 2.6915(3) . y
Np1 S1 2.6915(3) 9 ?
Np1 S2 2.7032(4) 13 y
Np1 S2 2.7032(4) 5_445 ?
Np1 S2 2.7032(4) 13_455 ?
Np1 S2 2.7032(4) 5_545 ?
Np1 Cu1 3.27215(15) 13_455 ?
Np1 Cu1 3.27215(15) 5_545 ?
Np1 Cu1 3.27214(15) 13 ?
Np1 Cu1 3.27214(15) 5_445 ?
Np1 Np1 3.9621(2) 1_655 ?
Np1 Np1 3.9621(2) 1_455 ?
S1 Cu1 2.3943(6) 5_445 ?
S1 Cu1 2.3943(6) 5_545 ?
S1 Np1 2.6915(3) 2 ?
S1 Rb1 3.2935(8) 5_545 ?
S1 Rb1 3.2935(8) 5_445 ?
S2 Np1 2.7032(4) 5 ?
S2 Np1 2.7032(4) 5_455 ?
S2 Rb1 3.4128(6) 5_545 ?
S2 Rb1 3.4128(6) 5_445 ?
S2 Rb1 3.5988(7) 9_565 ?
